data_7120976
loop_
_publ_author_name
'Zhou, Wen'
'Leznoff, Daniel B.'

_publ_section_title
;
 Phthalocyanine as a redox-active platform for organometallic chemistry.
;
_journal_issue 15
_journal_name_full 'Chemical communications (Cambridge, England)'
_journal_page_first 1829
_journal_page_last 1832
_journal_paper_doi 10.1039/c7cc08781k
_journal_volume 54
_journal_year 2018
_chemical_formula_moiety 'C182 H84 Cr4 I2 Li2.04 N32 O10'
_chemical_formula_sum 'C182 H84 Cr4 I2 Li2.04 N32 O10'
_chemical_formula_weight 3354.76
_space_group_crystal_system orthorhombic
_space_group_IT_number 73
_space_group_name_Hall '-I 2b 2c'
_space_group_name_H-M_alt 'I b c a'
_symmetry_space_group_name_Hall '-I 2b 2c'
_symmetry_space_group_name_H-M 'I b c a'
_atom_sites_solution_hydrogens geom
_audit_update_record
;
2017-09-09 deposited with the CCDC.
2017-12-11 downloaded from the CCDC.
;
_cell_angle_alpha 90
_cell_angle_beta 90
_cell_angle_gamma 90
_cell_formula_units_Z 4
_cell_length_a 24.4994(14)
_cell_length_b 24.2314(16)
_cell_length_c 35.7646(18)
_cell_measurement_reflns_used 5435
_cell_measurement_temperature 150(2)
_cell_measurement_theta_max 58.99
_cell_measurement_theta_min 3.61
_cell_volume 21232(2)
_computing_cell_refinement 'Bruker SAINT'
_computing_data_collection 'Bruker APEX2'
_computing_data_reduction 'Bruker SAINT'
_computing_structure_refinement 'SHELXL-2014 (Sheldrick 2014)'
_computing_structure_solution 'SHELXS-97 (Sheldrick 2008)'
_diffrn_ambient_temperature 150(2)
_diffrn_measured_fraction_theta_full 0.963
_diffrn_measured_fraction_theta_max 0.944
_diffrn_measurement_device_type 'Bruker APEX-II CCD'
_diffrn_measurement_method '\f and \w scans'
_diffrn_radiation_monochromator graphite
_diffrn_radiation_type CuK\a
_diffrn_radiation_wavelength 1.54178
_diffrn_reflns_av_R_equivalents 0.2346
_diffrn_reflns_limit_h_max 27
_diffrn_reflns_limit_h_min -21
_diffrn_reflns_limit_k_max 24
_diffrn_reflns_limit_k_min -21
_diffrn_reflns_limit_l_max 36
_diffrn_reflns_limit_l_min -39
_diffrn_reflns_number 41403
_diffrn_reflns_theta_full 59.047
_diffrn_reflns_theta_max 59.047
_diffrn_reflns_theta_min 2.186
_exptl_absorpt_coefficient_mu 4.363
_exptl_absorpt_correction_T_max 0.6356
_exptl_absorpt_correction_T_min 0.2958
_exptl_absorpt_correction_type multi-scan
_exptl_absorpt_process_details '(Sheldrich , 1996)'
_exptl_crystal_colour green
_exptl_crystal_density_diffrn 1.050
_exptl_crystal_description prism
_exptl_crystal_F_000 6752
_exptl_crystal_size_max 0.342
_exptl_crystal_size_mid 0.128
_exptl_crystal_size_min 0.107
_refine_diff_density_max 1.591
_refine_diff_density_min -0.746
_refine_diff_density_rms 0.203
_refine_ls_extinction_method none
_refine_ls_goodness_of_fit_ref 1.600
_refine_ls_hydrogen_treatment constr
_refine_ls_matrix_type full
_refine_ls_number_parameters 545
_refine_ls_number_reflns 6929
_refine_ls_number_restraints 940
_refine_ls_restrained_S_all 1.542
_refine_ls_R_factor_all 0.4574
_refine_ls_R_factor_gt 0.2937
_refine_ls_shift/su_max 0.022
_refine_ls_shift/su_mean 0.001
_refine_ls_structure_factor_coef Fsqd
_refine_ls_weighting_details 'w=1/[\s^2^(Fo^2^)+(0.2000P)^2^] where P=(Fo^2^+2Fc^2^)/3'
_refine_ls_weighting_scheme calc
_refine_ls_wR_factor_gt 0.5450
_refine_ls_wR_factor_ref 0.6296
_reflns_Friedel_coverage 0.000
_reflns_number_gt 2116
_reflns_number_total 6929
_reflns_threshold_expression 'I > 2\s(I)'
_cod_data_source_file c7cc08781k2.cif
_cod_data_source_block PcCrPhMeLiI
_cod_depositor_comments
;
The following automatic conversions were performed:

'_exptl_absorpt_correction_type' value 'Multi-scan' changed to
'multi-scan' according to
/home/data/users/saulius/crontab/automatic-downloads/rss-feeds/RSC/lib/dictionaries/cif_core.dic
dictionary named 'cif_core.dic' version 2.4.2 from 2011-04-26.

Automatic conversion script
Id: cif_fix_values 4973 2017-02-22 13:04:09Z antanas 

 Adding full bibliography for 7120971--7120978.cif.
;
_cod_database_code 7120976

loop_
_symmetry_equiv_pos_as_xyz
'x, y, z'
'-x, -y+1/2, z'
'x, -y, -z+1/2'
'-x, y+1/2, -z+1/2'
'x+1/2, y+1/2, z+1/2'
'-x+1/2, -y+1, z+1/2'
'x+1/2, -y+1/2, -z+1'
'-x+1/2, y+1, -z+1'
'-x, -y, -z'
'x, y-1/2, -z'
'-x, y, z-1/2'
'x, -y-1/2, z-1/2'
'-x+1/2, -y+1/2, -z+1/2'
'x+1/2, y, -z+1/2'
'-x+1/2, y+1/2, z'
'x+1/2, -y, z'

loop_
_atom_site_label
_atom_site_type_symbol
_atom_site_fract_x
_atom_site_fract_y
_atom_site_fract_z
_atom_site_U_iso_or_equiv
_atom_site_adp_type
_atom_site_occupancy
_atom_site_site_symmetry_order
_atom_site_calc_flag
_atom_site_refinement_flags_posn
_atom_site_refinement_flags_adp
_atom_site_refinement_flags_occupancy
_atom_site_disorder_assembly
_atom_site_disorder_group
Cr2 Cr 0.250000 0.250000 0.250000 0.115(2) Uani 1 2 d S U P . .
N9 N 0.2720(8) 0.3191(10) 0.2217(6) 0.114(6) Uani 1 1 d . U . . .
N10 N 0.2318(9) 0.3903(11) 0.2613(7) 0.132(7) Uani 1 1 d . U . . .
N11 N 0.2159(8) 0.2972(10) 0.2874(6) 0.125(6) Uani 1 1 d . U . . .
N12 N 0.3181(9) 0.2778(11) 0.1711(6) 0.120(7) Uiso 1 1 d . U . . .
C39 C 0.2956(13) 0.3191(14) 0.1874(9) 0.129(9) Uiso 1 1 d . U . . .
C40 C 0.3022(11) 0.3779(12) 0.1766(8) 0.114(8) Uiso 1 1 d . U . . .
C41 C 0.3256(12) 0.3995(13) 0.1466(8) 0.133(9) Uiso 1 1 d . U . . .
H41 H 0.342618 0.375431 0.129192 0.159 Uiso 1 1 calc R U . . .
C42 C 0.3262(13) 0.4513(14) 0.1402(8) 0.144(10) Uiso 1 1 d . U . . .
H42 H 0.343106 0.464758 0.118083 0.172 Uiso 1 1 calc R U . . .
C43 C 0.3007(13) 0.4909(16) 0.1668(9) 0.174(11) Uani 1 1 d . U . . .
H43 H 0.300530 0.529634 0.162574 0.209 Uiso 1 1 calc R U . . .
C44 C 0.2760(12) 0.4658(14) 0.1997(9) 0.149(10) Uiso 1 1 d . U . . .
H44 H 0.258854 0.487332 0.218599 0.179 Uiso 1 1 calc R U . . .
C45 C 0.2790(12) 0.4077(13) 0.2020(8) 0.129(9) Uiso 1 1 d . U . . .
C46 C 0.2573(13) 0.3730(14) 0.2337(9) 0.125(9) Uiso 1 1 d . U . . .
C47 C 0.2080(12) 0.3561(15) 0.2870(10) 0.135(7) Uani 1 1 d . U . . .
C48 C 0.1857(11) 0.3757(15) 0.3218(9) 0.123(7) Uani 1 1 d . U . . .
C49 C 0.1683(11) 0.4266(14) 0.3352(9) 0.133(7) Uani 1 1 d . U . . .
H49 H 0.174496 0.459021 0.320854 0.159 Uiso 1 1 calc R U . . .
C50 C 0.1420(12) 0.4301(15) 0.3693(10) 0.147(9) Uani 1 1 d . U . . .
H50 H 0.137556 0.464849 0.381209 0.176 Uiso 1 1 calc R U . . .
C51 C 0.1225(12) 0.3833(13) 0.3857(10) 0.144(8) Uani 1 1 d . U . . .
H51 H 0.096072 0.386455 0.405004 0.173 Uiso 1 1 calc R U . . .
C52 C 0.1407(11) 0.3287(13) 0.3745(8) 0.134(8) Uani 1 1 d . U . . .
H52 H 0.135075 0.296466 0.389168 0.161 Uiso 1 1 calc R U . . .
C53 C 0.1675(11) 0.3286(14) 0.3399(9) 0.126(7) Uani 1 1 d . U . . .
C54 C 0.3150(12) 0.2290(14) 0.1801(8) 0.130(10) Uiso 1 1 d . U . . .
C115 C 0.3286(9) 0.2566(12) 0.3181(7) 0.053(8) Uiso 0.5 1 d G U P A 1
H115 H 0.294881 0.252205 0.330843 0.063 Uiso 0.5 1 calc R U P A 1
C116 C 0.3311(10) 0.2501(13) 0.2796(7) 0.070(8) Uani 0.5 1 d G U P A 1
C117 C 0.3805(12) 0.2566(14) 0.2610(6) 0.100(9) Uani 0.5 1 d G U P A 1
H117 H 0.382191 0.252114 0.234587 0.120 Uiso 0.5 1 calc R U P A 1
C118 C 0.4275(9) 0.2696(15) 0.2809(9) 0.130(11) Uani 0.5 1 d G U P A 1
H118 H 0.461216 0.273986 0.268213 0.156 Uiso 0.5 1 calc R U P A 1
C119 C 0.4250(10) 0.2761(15) 0.3195(9) 0.128(12) Uani 0.5 1 d G U P A 1
H119 H 0.457074 0.284968 0.333155 0.154 Uiso 0.5 1 calc R U P A 1
C120 C 0.3756(12) 0.2696(13) 0.3381(6) 0.113(10) Uani 0.5 1 d G U P A 1
H120 H 0.373907 0.274078 0.364470 0.136 Uiso 0.5 1 calc R U P A 1
Cr1 Cr 0.500000 0.500000 0.500000 0.115(2) Uani 1 2 d S U P B 1
N1 N 0.4377(9) 0.4698(9) 0.4720(6) 0.123(6) Uani 1 1 d . U . B 1
N2 N 0.3626(8) 0.5033(10) 0.5140(7) 0.124(6) Uani 1 1 d . U . B 1
N3 N 0.4532(8) 0.5310(9) 0.5392(6) 0.116(6) Uani 1 1 d . U . B 1
N4 N 0.4829(10) 0.4249(9) 0.4179(6) 0.124(7) Uiso 1 1 d . U . B 1
C7 C 0.4384(13) 0.4436(12) 0.4384(8) 0.122(7) Uani 1 1 d . U . B 1
C8 C 0.3847(12) 0.4265(11) 0.4278(8) 0.117(8) Uiso 1 1 d . U . B 1
C9 C 0.3588(14) 0.4025(12) 0.3978(9) 0.149(10) Uiso 1 1 d . U . B 1
H9 H 0.382013 0.388661 0.378711 0.179 Uiso 1 1 calc R U . B 1
C10 C 0.3058(14) 0.3960(12) 0.3920(8) 0.129(9) Uiso 1 1 d . U . B 1
H10 H 0.290643 0.377236 0.371073 0.154 Uiso 1 1 calc R U . B 1
C11 C 0.2767(13) 0.4188(12) 0.4187(9) 0.139(9) Uani 1 1 d . U . B 1
H11 H 0.238309 0.415752 0.415727 0.167 Uiso 1 1 calc R U . B 1
C12 C 0.2938(12) 0.4473(13) 0.4515(8) 0.140(9) Uani 1 1 d . U . B 1
H12 H 0.268683 0.459112 0.470073 0.168 Uiso 1 1 calc R U . B 1
C13 C 0.3441(12) 0.4560(13) 0.4543(8) 0.132(7) Uani 1 1 d . U . B 1
C14 C 0.3841(12) 0.4786(13) 0.4833(9) 0.127(7) Uani 1 1 d . U . B 1
C15 C 0.3971(12) 0.5283(12) 0.5388(8) 0.118(6) Uani 1 1 d . U . B 1
C16 C 0.3729(11) 0.5519(11) 0.5707(8) 0.118(6) Uani 1 1 d . U . B 1
C17 C 0.3219(12) 0.5571(12) 0.5865(8) 0.136(8) Uani 1 1 d . U . B 1
H17 H 0.291114 0.539052 0.575968 0.163 Uiso 1 1 calc R U . B 1
C18 C 0.3170(15) 0.5891(16) 0.6178(10) 0.177(10) Uani 1 1 d . U . B 1
H18 H 0.281866 0.601998 0.625020 0.212 Uiso 1 1 calc R U . B 1
C19 C 0.3633(14) 0.6037(14) 0.6400(9) 0.162(10) Uani 1 1 d . U . B 1
H19 H 0.359004 0.616960 0.664787 0.195 Uiso 1 1 calc R U . B 1
C20 C 0.4151(14) 0.5978(15) 0.6241(9) 0.159(9) Uani 1 1 d . U . B 1
H20 H 0.445646 0.613481 0.636520 0.191 Uiso 1 1 calc R U . B 1
C21 C 0.4224(11) 0.5722(13) 0.5938(9) 0.129(7) Uani 1 1 d . U . B 1
C22 C 0.5315(12) 0.4409(10) 0.4298(7) 0.097(7) Uiso 1 1 d . U . B 1
C122 C 0.4941(14) 0.5760(11) 0.4665(7) 0.061(14) Uiso 0.5 1 d G U P B 1
C123 C 0.4724(13) 0.5726(12) 0.4307(8) 0.082(12) Uiso 0.5 1 d G U P B 1
H123 H 0.461025 0.537903 0.421040 0.098 Uiso 0.5 1 calc R U P B 1
C124 C 0.4672(14) 0.6199(15) 0.4090(7) 0.135(13) Uani 0.5 1 d G U P B 1
H124 H 0.452360 0.617529 0.384501 0.162 Uiso 0.5 1 calc R U P B 1
C125 C 0.4838(16) 0.6706(12) 0.4231(10) 0.156(15) Uani 0.5 1 d G U P B 1
H125 H 0.480278 0.702956 0.408271 0.188 Uiso 0.5 1 calc R U P B 1
C126 C 0.5055(14) 0.6741(11) 0.4589(10) 0.141(14) Uani 0.5 1 d G U P B 1
H126 H 0.516860 0.708758 0.468582 0.169 Uiso 0.5 1 calc R U P B 1
C127 C 0.5107(13) 0.6268(14) 0.4806(7) 0.092(12) Uiso 0.5 1 d G U P B 1
H127 H 0.525526 0.629133 0.505121 0.110 Uiso 0.5 1 calc R U P B 1
I2 I 0.4587(11) 0.5784(10) 0.2985(7) 0.396(11) Uani 0.25 1 d D U P C 1
O1 O 0.488(2) 0.506(3) 0.3048(13) 0.241(10) Uani 0.5 1 d D U P C 1
O2 O 0.4353(13) 0.4358(19) 0.2627(10) 0.167(9) Uani 0.5 1 d D U P C 1
O3 O 0.5664(12) 0.4462(17) 0.2465(7) 0.177(10) Uani 0.5 1 d D U P C 1
C71 C 0.413(2) 0.406(2) 0.2339(14) 0.158(12) Uani 0.5 1 d D U P C 1
C72 C 0.437(2) 0.436(3) 0.3060(10) 0.177(11) Uani 0.5 1 d D U P C 1
C73 C 0.455(2) 0.478(2) 0.3292(19) 0.226(11) Uani 0.5 1 d D U P C 1
C74 C 0.520(2) 0.521(3) 0.3352(18) 0.254(12) Uani 0.5 1 d D U P C 1
C300 C 0.6206(16) 0.500000 0.250000 0.190(13) Uani 1 2 d DS TU P C 1
C301 C 0.6137(17) 0.4508(14) 0.2662(13) 0.188(13) Uani 0.5 1 d D U P C 1
C302 C 0.5660(19) 0.3847(18) 0.2590(12) 0.171(12) Uani 0.5 1 d D U P C 1
Li1 Li 0.503(2) 0.500000 0.250000 0.224(10) Uani 1 2 d DS TU P C 1
O7 O 0.299(3) 0.131(3) 0.5215(14) 0.314(19) Uani 0.5 1 d D U P D 1
O10 O 0.2655(19) 0.232(2) 0.4430(8) 0.257(18) Uani 0.5 1 d D U P D 1
C1 C 0.263(5) 0.095(4) 0.504(3) 0.29(2) Uani 0.5 1 d D U P D 1
C2 C 0.307(4) 0.178(3) 0.5010(15) 0.303(19) Uani 0.5 1 d D U P D 1
C3 C 0.299(3) 0.242(3) 0.4127(14) 0.28(3) Uani 0.5 1 d D U P D 1
C5 C 0.294(4) 0.175(3) 0.4621(14) 0.302(18) Uani 0.5 1 d D U P D 1
I1 I 0.1799(13) 0.2914(15) 0.4946(8) 0.490(18) Uani 0.25 1 d D U P E 2
Li2 Li 0.250000 0.190(2) 0.500000 0.320(19) Uani 0.02 2 d DS TU P E 2
C6 C 0.5061(12) 0.4049(12) 0.5417(7) 0.099(9) Uiso 1 1 d . . . F 2
C107 C 0.3409(8) 0.2585(9) 0.2937(5) 0.054(5) Uiso 1 1 d . U . G 2

loop_
_atom_site_aniso_label
_atom_site_aniso_U_11
_atom_site_aniso_U_22
_atom_site_aniso_U_33
_atom_site_aniso_U_23
_atom_site_aniso_U_13
_atom_site_aniso_U_12
Cr2 0.094(5) 0.138(6) 0.114(4) 0.002(4) 0.003(4) -0.007(4)
N9 0.083(13) 0.129(14) 0.131(13) 0.012(10) -0.023(10) -0.001(11)
N10 0.089(15) 0.161(15) 0.145(15) -0.003(13) -0.023(11) -0.005(13)
N11 0.085(12) 0.153(12) 0.138(12) 0.003(10) -0.007(10) 0.036(12)
C43 0.132(19) 0.19(2) 0.20(2) 0.07(2) 0.005(19) 0.033(18)
C47 0.098(17) 0.150(13) 0.157(15) 0.001(11) 0.004(13) 0.027(14)
C48 0.080(16) 0.138(14) 0.150(14) -0.009(11) -0.016(12) 0.015(14)
C49 0.084(17) 0.152(14) 0.162(18) -0.016(13) -0.022(13) 0.034(14)
C50 0.10(2) 0.152(16) 0.18(2) -0.003(16) 0.009(15) 0.039(16)
C51 0.080(17) 0.151(18) 0.203(19) 0.000(16) 0.002(14) 0.046(16)
C52 0.096(18) 0.151(16) 0.154(17) -0.005(15) 0.000(13) 0.036(15)
C53 0.078(17) 0.152(14) 0.149(16) -0.010(14) -0.012(12) -0.002(14)
C116 0.086(9) 0.048(18) 0.076(18) -0.016(15) 0.017(9) 0.007(13)
C117 0.083(9) 0.12(2) 0.101(17) -0.016(18) 0.013(12) -0.013(17)
C118 0.091(13) 0.17(3) 0.125(19) 0.01(2) -0.005(14) -0.03(2)
C119 0.088(18) 0.17(3) 0.126(19) 0.01(2) -0.024(16) -0.01(2)
C120 0.098(19) 0.15(2) 0.095(18) -0.005(19) -0.022(16) 0.00(2)
Cr1 0.074(4) 0.148(7) 0.123(4) 0.013(4) -0.001(3) -0.001(4)
N1 0.092(8) 0.149(15) 0.127(12) 0.016(10) 0.006(8) -0.032(11)
N2 0.079(11) 0.134(17) 0.160(14) 0.006(11) -0.011(9) 0.007(11)
N3 0.076(8) 0.156(16) 0.116(11) 0.023(9) -0.007(8) 0.012(11)
C7 0.105(15) 0.126(16) 0.135(13) 0.014(11) 0.002(10) -0.027(13)
C11 0.113(17) 0.15(2) 0.153(19) 0.037(16) -0.025(14) -0.029(15)
C12 0.092(11) 0.18(2) 0.153(18) 0.029(16) -0.005(13) -0.051(16)
C13 0.091(10) 0.156(18) 0.149(14) 0.013(13) 0.004(12) -0.041(14)
C14 0.089(8) 0.133(17) 0.160(14) -0.001(12) 0.006(9) -0.041(12)
C15 0.079(9) 0.132(17) 0.144(14) 0.009(11) 0.004(8) -0.001(12)
C16 0.087(11) 0.116(16) 0.150(14) 0.014(11) 0.022(9) -0.021(12)
C17 0.097(11) 0.16(2) 0.155(18) -0.002(15) 0.033(11) -0.034(14)
C18 0.118(15) 0.24(3) 0.18(2) -0.042(17) 0.033(13) -0.024(19)
C19 0.131(18) 0.21(2) 0.143(18) -0.018(17) 0.031(13) -0.029(19)
C20 0.121(15) 0.22(2) 0.138(17) -0.013(15) 0.017(14) -0.018(18)
C21 0.097(13) 0.15(2) 0.134(16) 0.007(13) 0.022(12) -0.031(15)
C124 0.13(3) 0.13(3) 0.14(2) 0.00(2) -0.04(2) 0.04(2)
C125 0.16(3) 0.14(3) 0.17(3) -0.01(3) -0.03(2) 0.03(2)
C126 0.13(3) 0.13(3) 0.16(2) -0.02(2) -0.01(2) 0.01(2)
I2 0.42(3) 0.35(2) 0.42(2) -0.053(18) 0.019(19) 0.101(16)
O1 0.14(2) 0.35(2) 0.24(2) -0.05(2) 0.037(11) 0.056(13)
O2 0.058(12) 0.30(2) 0.15(2) 0.089(18) -0.037(15) 0.065(13)
O3 0.091(12) 0.40(3) 0.042(15) 0.046(19) 0.027(12) 0.005(10)
C71 0.07(3) 0.27(3) 0.13(2) 0.11(2) -0.02(2) 0.038(19)
C72 0.07(2) 0.32(3) 0.149(19) 0.04(2) -0.016(18) 0.103(18)
C73 0.08(2) 0.40(3) 0.20(2) -0.03(2) 0.011(17) 0.09(2)
C74 0.12(2) 0.41(3) 0.23(2) -0.14(2) 0.090(16) 0.05(2)
C300 0.121(15) 0.39(4) 0.06(2) 0.00(2) 0.000 0.000
C301 0.105(16) 0.40(4) 0.06(2) 0.01(2) 0.017(15) 0.003(12)
C302 0.06(2) 0.39(3) 0.06(2) 0.04(3) 0.00(2) 0.019(16)
Li1 0.117(15) 0.34(3) 0.21(2) 0.013(19) 0.000 0.000
O7 0.29(5) 0.55(5) 0.11(3) -0.03(2) 0.00(3) 0.04(3)
O10 0.25(4) 0.49(5) 0.036(15) -0.08(2) -0.05(2) -0.05(3)
C1 0.27(6) 0.52(5) 0.09(4) -0.03(4) 0.01(3) 0.06(3)
C2 0.28(5) 0.56(5) 0.07(2) -0.03(2) -0.01(3) 0.02(2)
C3 0.25(6) 0.49(7) 0.10(3) -0.08(3) -0.01(3) -0.08(5)
C5 0.28(4) 0.54(5) 0.09(2) -0.05(2) -0.05(3) -0.01(3)
I1 0.43(4) 0.60(5) 0.44(3) -0.08(3) 0.08(3) 0.08(3)
Li2 0.30(5) 0.58(5) 0.09(3) 0.000 -0.01(3) 0.000

loop_
_atom_type_symbol
_atom_type_description
_atom_type_scat_dispersion_real
_atom_type_scat_dispersion_imag
_atom_type_scat_source
C C 0.0181 0.0091 'International Tables Vol C Tables 4.2.6.8 and 6.1.1.4'
Cr Cr -0.1635 2.4439 'International Tables Vol C Tables 4.2.6.8 and 6.1.1.4'
I I -0.3257 6.8362 'International Tables Vol C Tables 4.2.6.8 and 6.1.1.4'
Li Li 0.0008 0.0003 'International Tables Vol C Tables 4.2.6.8 and 6.1.1.4'
N N 0.0311 0.0180 'International Tables Vol C Tables 4.2.6.8 and 6.1.1.4'
O O 0.0492 0.0322 'International Tables Vol C Tables 4.2.6.8 and 6.1.1.4'
H H 0.0000 0.0000 'International Tables Vol C Tables 4.2.6.8 and 6.1.1.4'

loop_
_geom_angle_atom_site_label_1
_geom_angle_atom_site_label_2
_geom_angle_atom_site_label_3
_geom_angle
_geom_angle_site_symmetry_1
_geom_angle_site_symmetry_3
N11 Cr2 N11 180.0(11) 13 .
N11 Cr2 N9 91.7(10) 13 .
N11 Cr2 N9 88.3(10) . .
N11 Cr2 N9 88.3(10) 13 13
N11 Cr2 N9 91.7(10) . 13
N9 Cr2 N9 180.0 . 13
N11 Cr2 C116 86.8(9) 13 .
N11 Cr2 C116 93.2(9) . .
N9 Cr2 C116 89.9(9) . .
N9 Cr2 C116 90.1(9) 13 .
N11 Cr2 C116 93(3) 13 13
N11 Cr2 C116 87(3) . 13
N9 Cr2 C116 90(3) . 13
N9 Cr2 C116 90(3) 13 13
C116 Cr2 C116 180(4) . 13
C39 N9 C46 112(3) . .
C39 N9 Cr2 124(2) . .
C46 N9 Cr2 123(2) . .
C46 N10 C47 123(3) . .
C47 N11 C54 111(3) . 13
C47 N11 Cr2 129(2) . .
C54 N11 Cr2 119(2) 13 .
C54 N12 C39 127(3) . .
N12 C39 N9 126(3) . .
N12 C39 C40 126(3) . .
N9 C39 C40 106(3) . .
C45 C40 C41 123(3) . .
C45 C40 C39 108(3) . .
C41 C40 C39 130(3) . .
C42 C41 C40 123(3) . .
C41 C42 C43 121(3) . .
C44 C43 C42 115(3) . .
C45 C44 C43 116(3) . .
C40 C45 C44 123(3) . .
C40 C45 C46 112(3) . .
C44 C45 C46 125(3) . .
N10 C46 N9 133(3) . .
N10 C46 C45 126(4) . .
N9 C46 C45 101(3) . .
N10 C47 N11 123(3) . .
N10 C47 C48 123(4) . .
N11 C47 C48 112(3) . .
C53 C48 C49 118(3) . .
C53 C48 C47 105(3) . .
C49 C48 C47 135(4) . .
C50 C49 C48 120(4) . .
C51 C50 C49 119(4) . .
C50 C51 C52 122(3) . .
C53 C52 C51 113(3) . .
C48 C53 C52 124(3) . .
C48 C53 C54 115(3) . 13
C52 C53 C54 121(3) . 13
N12 C54 N11 129(3) . 13
N12 C54 C53 134(3) . 13
N11 C54 C53 96(3) 13 13
C116 C115 C120 120.0 . .
C117 C116 C115 120.0 . .
C117 C116 Cr2 123.0(14) . .
C115 C116 Cr2 115.3(14) . .
C116 C117 C118 120.0 . .
C117 C118 C119 120.0 . .
C120 C119 C118 120.0 . .
C119 C120 C115 120.0 . .
N3 Cr1 N3 180.0 . 9_666
N3 Cr1 N1 86.9(9) . 9_666
N3 Cr1 N1 93.1(9) 9_666 9_666
N3 Cr1 N1 93.1(9) . .
N3 Cr1 N1 86.9(9) 9_666 .
N1 Cr1 N1 180.0 9_666 .
N3 Cr1 C122 88.3(10) . 9_666
N3 Cr1 C122 91.7(10) 9_666 9_666
N1 Cr1 C122 89.1(10) 9_666 9_666
N1 Cr1 C122 90.9(10) . 9_666
N3 Cr1 C122 91.7(10) . .
N3 Cr1 C122 88.3(10) 9_666 .
N1 Cr1 C122 90.9(10) 9_666 .
N1 Cr1 C122 89.1(10) . .
C122 Cr1 C122 180.0(17) 9_666 .
C7 N1 C14 110(3) . .
C7 N1 Cr1 128(2) . .
C14 N1 Cr1 122(2) . .
C14 N2 C15 119(2) . .
C22 N3 C15 108(2) 9_666 .
C22 N3 Cr1 128.1(19) 9_666 .
C15 N3 Cr1 124(2) . .
C22 N4 C7 116(2) . .
N1 C7 N4 129(3) . .
N1 C7 C8 111(3) . .
N4 C7 C8 119(3) . .
C9 C8 C7 139(3) . .
C9 C8 C13 112(3) . .
C7 C8 C13 107(3) . .
C10 C9 C8 129(3) . .
C11 C10 C9 111(3) . .
C10 C11 C12 130(3) . .
C13 C12 C11 116(3) . .
C12 C13 C14 138(3) . .
C12 C13 C8 120(3) . .
C14 C13 C8 100(3) . .
N2 C14 N1 132(3) . .
N2 C14 C13 117(3) . .
N1 C14 C13 111(3) . .
N2 C15 N3 130(3) . .
N2 C15 C16 117(3) . .
N3 C15 C16 113(3) . .
C17 C16 C15 139(3) . .
C17 C16 C21 118(3) . .
C15 C16 C21 103(3) . .
C18 C17 C16 118(3) . .
C17 C18 C19 122(4) . .
C20 C19 C18 118(3) . .
C21 C20 C19 122(4) . .
C20 C21 C22 136(3) . 9_666
C20 C21 C16 120(3) . .
C22 C21 C16 103(3) 9_666 .
N4 C22 N3 131(3) . 9_666
N4 C22 C21 117(3) . 9_666
N3 C22 C21 112(3) 9_666 9_666
C123 C122 C127 120.0 . .
C123 C122 Cr1 118.4(17) . .
C127 C122 Cr1 121.6(17) . .
C122 C123 C124 120.0 . .
C125 C124 C123 120.0 . .
C124 C125 C126 120.0 . .
C127 C126 C125 120.0 . .
C126 C127 C122 120.0 . .
C71 I2 O1 123(3) 3_565 .
C71 I2 O2 36.2(12) 3_565 3_565
O1 I2 O2 94(2) . 3_565
C71 I2 C74 158(3) 3_565 .
O1 I2 C74 34.9(17) . .
O2 I2 C74 126.0(19) 3_565 .
C71 I2 Li1 89(2) 3_565 .
O1 I2 Li1 45.6(14) . .
O2 I2 Li1 53.3(15) 3_565 .
C74 I2 Li1 73.0(13) . .
C73 O1 C74 87.7(16) . .
C73 O1 I2 108(4) . .
C74 O1 I2 93(6) . .
C73 O1 Li1 134(5) . .
C74 O1 Li1 133(4) . .
I2 O1 Li1 92(2) . .
C71 O2 C72 140(5) . .
C71 O2 I2 45(3) . 3_565
C72 O2 I2 162(3) . 3_565
C71 O2 Li1 119(3) . .
C72 O2 Li1 100(3) . .
I2 O2 Li1 74.6(12) 3_565 .
C301 O3 C302 86(3) . .
C301 O3 C300 45.7(10) . .
C302 O3 C300 131(3) . .
C301 O3 Li1 124(3) . .
C302 O3 Li1 127(3) . .
C300 O3 Li1 95(3) . .
O2 C71 I2 98(3) . 3_565
C73 C72 O2 127(6) . .
O1 C73 C72 100(6) . .
O1 C73 C74 46.3(10) . .
C72 C73 C74 137(5) . .
O1 C74 C73 46.0(10) . .
O1 C74 I2 52(4) . .
C73 C74 I2 75(3) . .
C301 C300 C301 165(4) 3_565 .
C301 C300 O3 120(4) 3_565 .
C301 C300 O3 46.8(10) . .
C301 C300 O3 46.8(10) 3_565 3_565
C301 C300 O3 120(4) . 3_565
O3 C300 O3 89(3) . 3_565
C300 C301 O3 87.5(16) . .
C300 C301 C302 137(2) . .
O3 C301 C302 51.0(18) . .
O3 C302 C301 42.8(14) . .
O1 Li1 O1 158(4) 3_565 .
O1 Li1 O3 104.7(19) 3_565 3_565
O1 Li1 O3 92(2) . 3_565
O1 Li1 O3 92(2) 3_565 .
O1 Li1 O3 104.7(19) . .
O3 Li1 O3 81(3) 3_565 .
O1 Li1 O2 74(2) 3_565 3_565
O1 Li1 O2 90(2) . 3_565
O3 Li1 O2 97.3(13) 3_565 3_565
O3 Li1 O2 165.0(12) . 3_565
O1 Li1 O2 90(2) 3_565 .
O1 Li1 O2 74(2) . .
O3 Li1 O2 165.0(12) 3_565 .
O3 Li1 O2 97.3(13) . .
O2 Li1 O2 88(2) 3_565 .
O1 Li1 I2 42.8(18) 3_565 3_565
O1 Li1 I2 126(3) . 3_565
O3 Li1 I2 140.7(16) 3_565 3_565
O3 Li1 I2 79.8(10) . 3_565
O2 Li1 I2 93.0(18) 3_565 3_565
O2 Li1 I2 52.1(12) . 3_565
O1 Li1 I2 126(3) 3_565 .
O1 Li1 I2 42.8(17) . .
O3 Li1 I2 79.8(10) 3_565 .
O3 Li1 I2 140.7(16) . .
O2 Li1 I2 52.1(12) 3_565 .
O2 Li1 I2 93.0(18) . .
I2 Li1 I2 134(2) 3_565 .
C2 O7 C1 112(7) . .
C3 O10 C5 102.5(17) . .
C1 C1 O7 141(10) 8_545 .
O7 C2 C5 117(6) . .
C2 C5 O10 117(5) . .
I1 Li2 I1 70.4(16) 8_545 .

loop_
_geom_bond_atom_site_label_1
_geom_bond_atom_site_label_2
_geom_bond_distance
_geom_bond_site_symmetry_2
Cr2 N11 1.95(2) 13
Cr2 N11 1.95(2) .
Cr2 N9 2.03(2) .
Cr2 N9 2.03(2) 13
Cr2 C116 2.25(2) .
Cr2 C116 2.25(2) 13
N9 C39 1.36(3) .
N9 C46 1.42(3) .
N10 C46 1.24(3) .
N10 C47 1.37(3) .
N11 C47 1.44(3) .
N11 C54 1.53(3) 13
N12 C54 1.23(3) .
N12 C39 1.28(3) .
C39 C40 1.49(3) .
C40 C45 1.29(3) .
C40 C41 1.32(3) .
C41 C42 1.28(4) .
C42 C43 1.49(4) .
C43 C44 1.46(4) .
C44 C45 1.41(4) .
C45 C46 1.51(3) .
C47 C48 1.44(4) .
C48 C53 1.39(4) .
C48 C49 1.39(4) .
C49 C50 1.38(4) .
C50 C51 1.36(4) .
C51 C52 1.45(4) .
C52 C53 1.40(3) .
C53 C54 1.63(4) 13
C115 C116 1.3900 .
C115 C120 1.3900 .
C116 C117 1.3900 .
C117 C118 1.3900 .
C118 C119 1.3900 .
C119 C120 1.3900 .
Cr1 N3 1.96(2) .
Cr1 N3 1.96(2) 9_666
Cr1 N1 1.97(2) 9_666
Cr1 N1 1.97(2) .
Cr1 C122 2.20(2) 9_666
Cr1 C122 2.20(2) .
N1 C7 1.36(3) .
N1 C14 1.39(3) .
N2 C14 1.36(3) .
N2 C15 1.37(3) .
N3 C22 1.35(3) 9_666
N3 C15 1.38(3) .
N4 C22 1.32(3) .
N4 C7 1.39(3) .
C7 C8 1.43(3) .
C8 C9 1.37(3) .
C8 C13 1.55(3) .
C9 C10 1.32(3) .
C10 C11 1.31(3) .
C11 C12 1.42(3) .
C12 C13 1.25(3) .
C13 C14 1.53(4) .
C15 C16 1.41(3) .
C16 C17 1.38(3) .
C16 C21 1.55(4) .
C17 C18 1.37(4) .
C18 C19 1.43(4) .
C19 C20 1.40(4) .
C20 C21 1.26(3) .
C21 C22 1.44(3) 9_666
C122 C123 1.3900 .
C122 C127 1.3900 .
C123 C124 1.3900 .
C124 C125 1.3900 .
C125 C126 1.3900 .
C126 C127 1.3900 .
I2 C71 1.65(6) 3_565
I2 O1 1.90(6) .
I2 O2 2.29(4) 3_565
I2 C74 2.42(9) .
I2 Li1 2.796(18) .
O1 C73 1.38(2) .
O1 C74 1.384(19) .
O1 Li1 2.00(5) .
O2 C71 1.367(19) .
O2 C72 1.552(19) .
O2 Li1 2.33(6) .
O3 C301 1.362(19) .
O3 C302 1.555(19) .
O3 C300 1.867(19) .
O3 Li1 2.02(6) .
C72 C73 1.39(2) .
C73 C74 1.91(2) .
C300 C301 1.34(2) 3_565
C300 C301 1.34(2) .
C301 C302 2.00(6) .
O7 C2 1.37(2) .
O7 C1 1.38(2) .
O10 C3 1.37(2) .
O10 C5 1.69(2) .
C1 C1 0.70(18) 8_545
C2 C5 1.43(2) .
I1 Li2 3.00(2) .

loop_
_geom_torsion_atom_site_label_1
_geom_torsion_atom_site_label_2
_geom_torsion_atom_site_label_3
_geom_torsion_atom_site_label_4
_geom_torsion
_geom_torsion_site_symmetry_1
_geom_torsion_site_symmetry_4
C54 N12 C39 N9 13(5) . .
C54 N12 C39 C40 177(3) . .
C46 N9 C39 N12 172(3) . .
Cr2 N9 C39 N12 -16(4) . .
C46 N9 C39 C40 5(3) . .
Cr2 N9 C39 C40 177.4(15) . .
N12 C39 C40 C45 -172(3) . .
N9 C39 C40 C45 -6(3) . .
N12 C39 C40 C41 9(5) . .
N9 C39 C40 C41 176(3) . .
C45 C40 C41 C42 -1(5) . .
C39 C40 C41 C42 177(3) . .
C40 C41 C42 C43 1(5) . .
C41 C42 C43 C44 0(5) . .
C42 C43 C44 C45 -1(4) . .
C41 C40 C45 C44 1(5) . .
C39 C40 C45 C44 -178(3) . .
C41 C40 C45 C46 -178(3) . .
C39 C40 C45 C46 4(3) . .
C43 C44 C45 C40 0(4) . .
C43 C44 C45 C46 179(3) . .
C47 N10 C46 N9 -4(5) . .
C47 N10 C46 C45 172(3) . .
C39 N9 C46 N10 174(3) . .
Cr2 N9 C46 N10 2(5) . .
C39 N9 C46 C45 -3(3) . .
Cr2 N9 C46 C45 -175.4(15) . .
C40 C45 C46 N10 -178(3) . .
C44 C45 C46 N10 4(5) . .
C40 C45 C46 N9 0(3) . .
C44 C45 C46 N9 -179(3) . .
C46 N10 C47 N11 8(4) . .
C46 N10 C47 C48 170(3) . .
C54 N11 C47 N10 179(2) 13 .
Cr2 N11 C47 N10 -11(4) . .
C54 N11 C47 C48 15(3) 13 .
Cr2 N11 C47 C48 -174.4(18) . .
N10 C47 C48 C53 -178(3) . .
N11 C47 C48 C53 -14(3) . .
N10 C47 C48 C49 20(5) . .
N11 C47 C48 C49 -176(3) . .
C53 C48 C49 C50 11(4) . .
C47 C48 C49 C50 172(3) . .
C48 C49 C50 C51 -15(5) . .
C49 C50 C51 C52 17(5) . .
C50 C51 C52 C53 -16(4) . .
C49 C48 C53 C52 -12(4) . .
C47 C48 C53 C52 -177(3) . .
C49 C48 C53 C54 174(2) . 13
C47 C48 C53 C54 9(3) . 13
C51 C52 C53 C48 13(4) . .
C51 C52 C53 C54 -173(2) . 13
C39 N12 C54 N11 0(5) . 13
C39 N12 C54 C53 169(3) . 13
C120 C115 C116 C117 0.0 . .
C120 C115 C116 Cr2 -166(2) . .
C115 C116 C117 C118 0.0 . .
Cr2 C116 C117 C118 164(2) . .
C116 C117 C118 C119 0.0 . .
C117 C118 C119 C120 0.0 . .
C118 C119 C120 C115 0.0 . .
C116 C115 C120 C119 0.0 . .
C14 N1 C7 N4 -177(3) . .
Cr1 N1 C7 N4 10(4) . .
C14 N1 C7 C8 -8(3) . .
Cr1 N1 C7 C8 178.5(17) . .
C22 N4 C7 N1 -10(4) . .
C22 N4 C7 C8 -178(2) . .
N1 C7 C8 C9 175(3) . .
N4 C7 C8 C9 -15(5) . .
N1 C7 C8 C13 13(3) . .
N4 C7 C8 C13 -177(2) . .
C7 C8 C9 C10 -171(3) . .
C13 C8 C9 C10 -9(4) . .
C8 C9 C10 C11 3(5) . .
C9 C10 C11 C12 -1(5) . .
C10 C11 C12 C13 6(5) . .
C11 C12 C13 C14 -173(3) . .
C11 C12 C13 C8 -12(4) . .
C9 C8 C13 C12 14(4) . .
C7 C8 C13 C12 -179(3) . .
C9 C8 C13 C14 -179(2) . .
C7 C8 C13 C14 -11(3) . .
C15 N2 C14 N1 5(5) . .
C15 N2 C14 C13 -174(2) . .
C7 N1 C14 N2 -179(3) . .
Cr1 N1 C14 N2 -5(5) . .
C7 N1 C14 C13 0(3) . .
Cr1 N1 C14 C13 173.8(17) . .
C12 C13 C14 N2 -10(6) . .
C8 C13 C14 N2 -174(2) . .
C12 C13 C14 N1 171(4) . .
C8 C13 C14 N1 7(3) . .
C14 N2 C15 N3 -3(5) . .
C14 N2 C15 C16 -178(3) . .
C22 N3 C15 N2 -178(3) 9_666 .
Cr1 N3 C15 N2 3(4) . .
C22 N3 C15 C16 -3(3) 9_666 .
Cr1 N3 C15 C16 177.9(17) . .
N2 C15 C16 C17 2(5) . .
N3 C15 C16 C17 -173(3) . .
N2 C15 C16 C21 176(2) . .
N3 C15 C16 C21 0(3) . .
C15 C16 C17 C18 -174(3) . .
C21 C16 C17 C18 12(4) . .
C16 C17 C18 C19 -18(5) . .
C17 C18 C19 C20 17(5) . .
C18 C19 C20 C21 -12(6) . .
C19 C20 C21 C22 179(3) . 9_666
C19 C20 C21 C16 7(5) . .
C17 C16 C21 C20 -7(4) . .
C15 C16 C21 C20 177(3) . .
C17 C16 C21 C22 178(2) . 9_666
C15 C16 C21 C22 3(3) . 9_666
C7 N4 C22 N3 6(4) . 9_666
C7 N4 C22 C21 -172(2) . 9_666
C127 C122 C123 C124 0.0 . .
Cr1 C122 C123 C124 179(2) . .
C122 C123 C124 C125 0.0 . .
C123 C124 C125 C126 0.0 . .
C124 C125 C126 C127 0.0 . .
C125 C126 C127 C122 0.0 . .
C123 C122 C127 C126 0.0 . .
Cr1 C122 C127 C126 -179(2) . .
C72 O2 C71 I2 -154(5) . 3_565
Li1 O2 C71 I2 12(4) . 3_565
C71 O2 C72 C73 -167(6) . .
I2 O2 C72 C73 96(13) 3_565 .
Li1 O2 C72 C73 25(6) . .
C74 O1 C73 C72 -150(6) . .
I2 O1 C73 C72 117(5) . .
Li1 O1 C73 C72 7(8) . .
I2 O1 C73 C74 -93(6) . .
Li1 O1 C73 C74 156(8) . .
O2 C72 C73 O1 -22(7) . .
O2 C72 C73 C74 -55(11) . .
I2 O1 C74 C73 108(4) . .
Li1 O1 C74 C73 -157(8) . .
C73 O1 C74 I2 -108(4) . .
Li1 O1 C74 I2 95(7) . .
C301 O3 C300 C301 -172(3) . 3_565
C302 O3 C300 C301 173(3) . 3_565
Li1 O3 C300 C301 -37(2) . 3_565
C302 O3 C300 C301 -15(4) . .
Li1 O3 C300 C301 135(4) . .
C301 O3 C300 O3 -135(4) . 3_565
C302 O3 C300 O3 -150(4) . 3_565
Li1 O3 C300 O3 -0.002(0) . 3_565
C301 C300 C301 O3 30(3) 3_565 .
O3 C300 C301 O3 55(4) 3_565 .
C301 C300 C301 C302 43(5) 3_565 .
O3 C300 C301 C302 13(4) . .
O3 C300 C301 C302 68(6) 3_565 .
C302 O3 C301 C300 169(3) . .
Li1 O3 C301 C300 -59(4) . .
C300 O3 C301 C302 -169(3) . .
Li1 O3 C301 C302 133(3) . .
C300 O3 C302 C301 11(3) . .
Li1 O3 C302 C301 -131(4) . .
C2 O7 C1 C1 -51(46) . 8_545
C1 O7 C2 C5 -20(14) . .
O7 C2 C5 O10 142(8) . .
C3 O10 C5 C2 127(8) . .
